data_2006916
loop_
_publ_author_name
'Fu, Tai Y.'
'Scheffer, John R.'
'Trotter, James'

_publ_section_title
;
 Photocleavage Reactions of Monothioimides
;
_journal_issue 1
_journal_name_full 'Acta Crystallographica Section C'
_journal_page_first 103
_journal_page_last 107
_journal_paper_doi 10.1107/S0108270197011645
_journal_volume 54
_journal_year 1998
_chemical_formula_moiety 'C23 H21 N O2 S '
_chemical_formula_sum 'C23 H21 N O2 S'
_chemical_formula_weight 375.48
_space_group_IT_number 61
_symmetry_cell_setting orthorhombic
_symmetry_space_group_name_Hall '-P 2ac 2ab'
_symmetry_space_group_name_H-M 'P b c a'
_cell_angle_alpha 90
_cell_angle_beta 90
_cell_angle_gamma 90
_cell_formula_units_Z 8
_cell_length_a 26.345(6)
_cell_length_b 24.531(7)
_cell_length_c 6.073(10)
_cell_measurement_reflns_used 17
_cell_measurement_temperature 294
_cell_measurement_theta_max 18.9
_cell_measurement_theta_min 10.1
_cell_volume 3925(7)
_computing_cell_refinement
;
MSC/AFC Diffractometer Control Software
;
_computing_data_collection
;
MSC/AFC Diffractometer Control Software
(Molecular Structure Corporation, 19??)
;
_computing_data_reduction
;
TEXSAN (Molecular Structure Corporation, 1995)
;
_computing_publication_material TEXSAN
_computing_structure_refinement TEXSAN
_computing_structure_solution
;
SIR92 (Altomare et al., 1993)
;
_diffrn_ambient_temperature 294
_diffrn_measurement_device 'Rigaku AFC6S'
_diffrn_measurement_method '\w-2\q scans'
_diffrn_radiation_monochromator graphite
_diffrn_radiation_source 'X-ray tube'
_diffrn_radiation_type 'Mo K\a'
_diffrn_radiation_wavelength 0.7107
_diffrn_reflns_av_R_equivalents 0.00
_diffrn_reflns_av_sigmaI/netI 0.21
_diffrn_reflns_limit_h_max 37
_diffrn_reflns_limit_h_min 0
_diffrn_reflns_limit_k_max 34
_diffrn_reflns_limit_k_min 0
_diffrn_reflns_limit_l_max 0
_diffrn_reflns_limit_l_min -8
_diffrn_reflns_number 5741
_diffrn_reflns_reduction_process 'Lp corrections applied'
_diffrn_reflns_theta_max 30.01
_diffrn_reflns_theta_min 1.75
_diffrn_standards_decay_% 1.0
_diffrn_standards_interval_count 200
_diffrn_standards_number 3
_exptl_absorpt_coefficient_mu 0.182
_exptl_absorpt_correction_T_max 1.000
_exptl_absorpt_correction_T_min 0.904
_exptl_absorpt_correction_type
;
\y scans (North, Phillips & Matthews, 1968)
;
_exptl_crystal_colour orange-red
_exptl_crystal_density_diffrn 1.271
_exptl_crystal_density_meas ?
_exptl_crystal_description prism
_exptl_crystal_F_000 1584
_exptl_crystal_size_max 0.30
_exptl_crystal_size_mid 0.30
_exptl_crystal_size_min 0.15
_refine_diff_density_max '0.87 (0.6 \%A from S)'
_refine_diff_density_min '-1.07 (at S site)'
_refine_ls_extinction_method none
_refine_ls_goodness_of_fit_ref 1.03
_refine_ls_hydrogen_treatment noref
_refine_ls_matrix_type full
_refine_ls_number_constraints 0
_refine_ls_number_parameters 244
_refine_ls_number_reflns 5741
_refine_ls_number_restraints 0
_refine_ls_R_factor_gt 0.046
_refine_ls_shift/esd_max 0.0013
_refine_ls_shift/esd_mean 0.0004
_refine_ls_structure_factor_coef Fsqd
_refine_ls_weighting_details 'w = 1/[\s^2^(F~o~^2^) + 0.00022(F~o~^2^)^2^]'
_refine_ls_weighting_scheme calc
_refine_ls_wR_factor_ref 0.122
_reflns_number_gt 1604
_reflns_number_total 5741
_reflns_threshold_expression I>3.00\s(I)
_cod_data_source_file fg1342.cif
_cod_data_source_block 1d
_cod_depositor_comments
;
The following automatic conversions were performed:

'_exptl_crystal_density_meas' value 'not measured' was changed to '?'
- the value is perceived as not measured.

Automatic conversion script
Id: cif_fix_values 3008 2015-01-20 13:52:24Z robertas 

The following automatic conversions were performed:

'_refine_ls_weighting_scheme' value '
w = 1/[\s^2^(F~o~^2^) + 0.00022(F~o~^2^)^2^]' was changed to 'calc'.
New tag '_refine_ls_weighting_details' was created. The value of the
new tag was set to 'w = 1/[\s^2^(F~o~^2^) + 0.00022(F~o~^2^)^2^]'.

Automatic conversion script
Id: cif_fix_values 3143 2015-03-26 13:38:13Z robertas 
;
_cod_original_cell_volume 3925(9)
_cod_original_sg_symbol_H-M 'P b c a    '
_cod_original_formula_sum 'C23 H21 N O2 S '
_cod_database_code 2006916

loop_
_symmetry_equiv_pos_as_xyz
'  +x,  +y,  +z'
'1/2+x,1/2-y,  -z'
'  -x,1/2+y,1/2-z'
'1/2-x,  -y,1/2+z'
'  -x,  -y,  -z'
'1/2-x,1/2+y,  +z'
'  +x,1/2-y,1/2+z'
'1/2+x,  +y,1/2-z'

loop_
_atom_site_aniso_label
_atom_site_aniso_U_11
_atom_site_aniso_U_22
_atom_site_aniso_U_33
_atom_site_aniso_U_12
_atom_site_aniso_U_13
_atom_site_aniso_U_23
S1 .0546(4) .0691(5) .0514(4) .0040(4) .0022(4) -.0137(4)
O1 .0410(10) .0610(10) .108(2) .0166(9) -.0160(10) -.0350(10)
O2 .0360(10) .0780(10) .0650(10) -.0065(9) -.0010(10) .0020(10)
N1 .0320(10) .0390(10) .0480(10) .0033(9) -.0030(10) -.0070(10)
C1 .0420(10) .0360(10) .043(2) .0010(10) -.0050(10) .0010(10)
C2 .0350(10) .0350(10) .0390(10) .0040(10) -.0050(10) -.0030(10)
C3 .0400(10) .048(2) .042(2) .0050(10) -.0110(10) .0040(10)
C4 .0430(10) .048(2) .043(2) -.0020(10) -.0040(10) .0050(10)
C5 .0340(10) .040(2) .051(2) -.0040(10) -.0060(10) -.0070(10)
C6 .040(2) .051(2) .048(2) .0030(10) -.0140(10) .001(2)
C7 .049(2) .044(2) .038(2) .0000(10) -.0040(10) .0010(10)
C8 .0330(10) .0370(10) .0400(10) .0020(10) .0000(10) -.0040(10)
C9 .0440(10) .0440(10) .044(2) -.0010(10) .0050(10) .0010(10)
C10 .050(2) .059(2) .061(2) .0190(10) -.004(2) .005(2)
C11 .035(2) .080(2) .066(2) .0070(10) .0010(10) -.010(2)
C12 .041(2) .066(2) .071(2) -.0110(10) .011(2) .004(2)
C13 .049(2) .046(2) .058(2) .0010(10) .0020(10) .011(2)
C14 .0410(10) .0390(10) .053(2) .0010(10) -.005(2) -.0060(10)
C15 .046(2) .0410(10) .055(2) .0030(10) -.0070(10) -.0060(10)
C16 .053(2) .053(2) .061(2) .0060(10) .000(2) -.012(2)
C17 .056(2) .0330(10) .048(2) .0050(10) -.006(2) -.0020(10)
C18 .081(2) .040(2) .051(2) .007(2) -.004(2) -.002(2)
C19 .125(3) .052(2) .057(2) .011(2) -.018(2) -.013(2)
C20 .116(3) .058(2) .081(3) -.011(2) -.042(3) -.009(2)
C21 .067(2) .065(2) .091(3) -.014(2) -.020(2) .004(2)
C22 .061(2) .055(2) .056(2) -.0060(10) -.004(2) -.001(2)
C23 .045(2) .095(3) .087(2) -.013(2) .010(2) .011(2)

loop_
_atom_site_label
_atom_site_fract_x
_atom_site_fract_y
_atom_site_fract_z
_atom_site_U_iso_or_equiv
_atom_site_thermal_displace_type
_atom_site_calc_flag
_atom_site_calc_attached_atom
_atom_site_refinement_flags
_atom_site_occupancy
S1 .94066(2) .18750(3) .48350(10) .0584(2) Uani d ? . 1.000
O1 .98998(6) .07134(7) -.0101(4) .0701(7) Uani d ? . 1.000
O2 1.17149(6) .17729(8) .0823(3) .0594(6) Uani d ? . 1.000
N1 .93123(7) .13452(8) .1055(3) .0397(6) Uani d ? . 1.000
C1 .96282(9) .15982(9) .2596(4) .0403(8) Uani d ? . 1.000
C2 1.01752(8) .16368(9) .2054(4) .0364(7) Uani d ? . 1.000
C3 1.03340(9) .18530(10) .0072(4) .0435(7) Uani d ? . 1.000
C4 1.08453(9) .19210(10) -.0389(4) .0448(8) Uani d ? . 1.000
C5 1.11977(9) .17490(10) .1114(4) .0418(8) Uani d ? . 1.000
C6 1.10483(9) .15250(10) .3103(4) .0467(8) Uani d ? . 1.000
C7 1.05393(9) .14810(10) .3579(4) .0435(8) Uani d ? . 1.000
C8 .87735(8) .14700(10) .1111(4) .0367(7) Uani d ? . 1.000
C9 .85982(8) .19060(10) -.0088(4) .0438(7) Uani d ? . 1.000
C10 .80840(10) .20200(10) -.0075(5) .0568(9) Uani d ? . 1.000
C11 .77562(9) .17030(10) .1102(5) .0600(10) Uani d ? . 1.000
C12 .79349(9) .12710(10) .2307(5) .0590(10) Uani d ? . 1.000
C13 .84440(10) .11520(10) .2314(4) .0510(9) Uani d ? . 1.000
C14 .94779(9) .08960(10) -.0271(4) .0444(8) Uani d ? . 1.000
C15 .90908(9) .06630(10) -.1792(4) .0474(8) Uani d ? . 1.000
C16 .92920(10) .02090(10) -.3226(5) .0556(9) Uani d ? . 1.000
C17 .89070(10) -.00479(9) -.4724(4) .0458(8) Uani d ? . 1.000
C18 .90580(10) -.02590(10) -.6727(5) .0570(10) Uani d ? . 1.000
C19 .8720(2) -.04980(10) -.8145(5) .0780(10) Uani d ? . 1.000
C20 .8214(2) -.05230(10) -.7629(7) .0850(10) Uani d ? . 1.000
C21 .80570(10) -.03190(10) -.5643(6) .0740(10) Uani d ? . 1.000
C22 .83930(10) -.00850(10) -.4210(5) .0580(10) Uani d ? . 1.000
C23 1.18950(10) .19910(10) -.1195(6) .0760(10) Uani d ? . 1.000
H1 1.0091 .1960 -.0987 .052 Uiso c ? . 1.000
H2 1.0943 .2083 -.1744 .054 Uiso c ? . 1.000
H3 1.1296 .1403 .4131 .056 Uiso c ? . 1.000
H4 1.0435 .1342 .4976 .051 Uiso c ? . 1.000
H5 .8828 .2125 -.0906 .050 Uiso c ? . 1.000
H6 .7965 .2324 -.0884 .070 Uiso c ? . 1.000
H7 .7398 .1782 .1084 .073 Uiso c ? . 1.000
H8 .7703 .1053 .3127 .073 Uiso c ? . 1.000
H9 .8573 .0853 .3151 .059 Uiso c ? . 1.000
H10 .8821 .0523 -.0943 .057 Uiso c ? . 1.000
H11 .8974 .0946 -.2724 .057 Uiso c ? . 1.000
H12 .9560 .0351 -.4117 .066 Uiso c ? . 1.000
H13 .9428 -.0069 -.2296 .066 Uiso c ? . 1.000
H14 .9410 -.0242 -.7133 .071 Uiso c ? . 1.000
H15 .8828 -.0644 -.9515 .093 Uiso c ? . 1.000
H16 .7983 -.0684 -.8613 .104 Uiso c ? . 1.000
H17 .7708 -.0337 -.5263 .089 Uiso c ? . 1.000
H18 .8278 .0052 -.2834 .068 Uiso c ? . 1.000
H19 1.2251 .1988 -.1195 .092 Uiso c ? . 1.000
H20 1.1769 .1774 -.2379 .092 Uiso c ? . 1.000
H21 1.1772 .2353 -.1352 .092 Uiso c ? . 1.000

loop_
_atom_type_symbol
_atom_type_scat_dispersion_real
_atom_type_scat_dispersion_imag
_atom_type_scat_source
C 0.003 0.002
;International Tables for Crystallography
(1992, Vol. C, Tables 4.2.6.8 and 6.1.1.1)
;
H 0.000 0.000
;International Tables for Crystallography
(1992, Vol. C, Table 6.1.1.2)
;
N 0.006 0.003
;International Tables for Crystallography
(1992, Vol. C, Tables 4.2.6.8 and 6.1.1.1)
;
O 0.011 0.006
;International Tables for Crystallography
(1992, Vol. C, Tables 4.2.6.8 and 6.1.1.1)
;
S 0.125 0.123
;International Tables for Crystallography
(1992, Vol. C, Tables 4.2.6.8 and 6.1.1.1)
;

loop_
_geom_angle_atom_site_label_1
_geom_angle_atom_site_label_2
_geom_angle_atom_site_label_3
_geom_angle
_geom_angle_publ_flag
C5 O2 C23 117.2(2) no
C1 N1 C8 118.2(2) no
C1 N1 C14 122.5(2) no
C8 N1 C14 118.2(2) no
S1 C1 N1 122.1(2) no
S1 C1 C2 120.5(2) no
N1 C1 C2 117.3(2) no
C1 C2 C3 120.8(2) no
C1 C2 C7 120.5(2) no
C3 C2 C7 118.6(2) no
C2 C3 C4 121.1(2) no
C2 C3 H1 119.7 no
C4 C3 H1 119.2 no
C3 C4 C5 119.2(2) no
C3 C4 H2 119.3 no
C5 C4 H2 121.5 no
O2 C5 C4 125.0(2) no
O2 C5 C6 114.2(2) no
C4 C5 C6 120.8(2) no
C5 C6 C7 119.4(2) no
C5 C6 H3 120.2 no
C7 C6 H3 120.4 no
C2 C7 C6 120.8(2) no
C2 C7 H4 119.5 no
C6 C7 H4 119.6 no
N1 C8 C9 118.7(2) no
N1 C8 C13 120.6(2) no
C9 C8 C13 120.7(2) no
C8 C9 C10 118.9(2) no
C8 C9 H5 120.2 no
C10 C9 H5 120.9 no
C9 C10 C11 120.5(2) no
C9 C10 H6 118.9 no
C11 C10 H6 120.6 no
C10 C11 C12 120.2(2) no
C10 C11 H7 119.9 no
C12 C11 H7 119.9 no
C11 C12 C13 120.1(2) no
C11 C12 H8 119.5 no
C13 C12 H8 120.4 no
C8 C13 C12 119.6(2) no
C8 C13 H9 119.7 no
C12 C13 H9 120.7 no
O1 C14 N1 121.3(2) no
O1 C14 C15 123.0(2) no
N1 C14 C15 115.7(2) no
C14 C15 C16 113.5(2) no
C14 C15 H10 108.5 no
C14 C15 H11 108.3 no
C16 C15 H10 108.1 no
C16 C15 H11 108.1 no
H10 C15 H11 110.4 no
C15 C16 C17 114.9(2) no
C15 C16 H12 108.4 no
C15 C16 H13 108.5 no
C17 C16 H12 108.0 no
C17 C16 H13 108.3 no
H12 C16 H13 108.6 no
C16 C17 C18 119.8(2) no
C16 C17 C22 123.2(2) no
C18 C17 C22 117.0(3) no
C17 C18 C19 121.8(3) no
C17 C18 H14 119.3 no
C19 C18 H14 118.9 no
C18 C19 C20 120.4(3) no
C18 C19 H15 121.3 no
C20 C19 H15 118.3 no
C19 C20 C21 118.6(3) no
C19 C20 H16 120.3 no
C21 C20 H16 121.1 no
C20 C21 C22 121.2(3) no
C20 C21 H17 119.4 no
C22 C21 H17 119.4 no
C17 C22 C21 120.9(3) no
C17 C22 H18 118.9 no
C21 C22 H18 120.1 no
O2 C23 H19 109.3 no
O2 C23 H20 109.0 no
O2 C23 H21 109.0 no
H19 C23 H20 110.0 no
H19 C23 H21 110.3 no
H20 C23 H21 109.1 no

loop_
_geom_bond_atom_site_label_1
_geom_bond_atom_site_label_2
_geom_bond_site_symmetry_1
_geom_bond_site_symmetry_2
_geom_bond_distance
_geom_bond_publ_flag
S1 C1 . . 1.628(2) no
O1 C14 . . 1.202(2) no
O2 C5 . . 1.375(2) no
O2 C23 . . 1.419(3) no
N1 C1 . . 1.397(3) no
N1 C8 . . 1.453(3) no
N1 C14 . . 1.433(3) no
C1 C2 . . 1.481(3) no
C2 C3 . . 1.381(3) no
C2 C7 . . 1.387(3) no
C3 C4 . . 1.386(3) no
C3 H1 . . .94 no
C4 C5 . . 1.368(3) no
C4 H2 . . .95 no
C5 C6 . . 1.385(3) no
C6 C7 . . 1.376(3) no
C6 H3 . . .95 no
C7 H4 . . .95 no
C8 C9 . . 1.375(3) no
C8 C13 . . 1.376(3) no
C9 C10 . . 1.383(3) no
C9 H5 . . .95 no
C10 C11 . . 1.365(4) no
C10 H6 . . .95 no
C11 C12 . . 1.371(4) no
C11 H7 . . .96 no
C12 C13 . . 1.373(3) no
C12 H8 . . .95 no
C13 H9 . . .96 no
C14 C15 . . 1.490(3) no
C15 C16 . . 1.511(3) no
C15 H10 . . .94 no
C15 H11 . . .95 no
C16 C17 . . 1.501(3) no
C16 H12 . . .96 no
C16 H13 . . .95 no
C17 C18 . . 1.380(3) no
C17 C22 . . 1.393(3) no
C18 C19 . . 1.371(4) no
C18 H14 . . .96 no
C19 C20 . . 1.371(4) no
C19 H15 . . .95 no
C20 C21 . . 1.370(5) no
C20 H16 . . .94 no
C21 C22 . . 1.369(4) no
C21 H17 . . .95 no
C22 H18 . . .95 no
C23 H19 . . .94 no
C23 H20 . . .95 no
C23 H21 . . .95 no

loop_
_geom_contact_atom_site_label_1
_geom_contact_atom_site_label_2
_geom_contact_distance
_geom_contact_site_symmetry_2
_geom_contact_publ_flag
O1 C18 3.534(4) 5_754 no
O1 O1 3.542(4) 5_755 no
O2 C11 3.323(3) 8 no
O2 C23 3.563(4) 7 no
C5 C19 3.566(4) 5_754 no

loop_
_geom_torsion_atom_site_label_1
_geom_torsion_atom_site_label_2
_geom_torsion_atom_site_label_3
_geom_torsion_atom_site_label_4
_geom_torsion
_geom_torsion_publ_flag
S1 C1 N1 C8 18.4(3) no
S1 C1 N1 C14 -149.2(2) no
S1 C1 C2 C3 -124.2(2) no
S1 C1 C2 C7 52.5(3) no
O1 C14 N1 C1 0.4(4) no
O1 C14 N1 C8 -167.1(2) no
O1 C14 C15 C16 -4.7(4) no
O2 C5 C4 C3 177.3(2) no
O2 C5 C6 C7 179.8(2) no
N1 C1 C2 C3 52.1(3) no
N1 C1 C2 C7 -131.1(2) no
N1 C8 C9 C10 178.7(2) no
N1 C8 C13 C12 -178.7(2) no
N1 C14 C15 C16 177.3(2) no
C1 N1 C8 C9 88.7(3) no
C1 N1 C8 C13 -92.3(3) no
C1 N1 C14 C15 178.5(2) no
C1 C2 C3 C4 176.0(2) no
C1 C2 C7 C6 -178.9(2) no
C2 C1 N1 C8 -157.9(2) no
C2 C1 N1 C14 34.5(3) no
C2 C3 C4 C5 2.7(4) no
C2 C7 C6 C5 2.9(4) no
C3 C2 C7 C6 -2.1(4) no
C3 C4 C5 C6 -1.9(4) no
C4 C3 C2 C7 -0.7(4) no
C4 C5 O2 C23 -0.2(4) no
C4 C5 C6 C7 -0.9(4) no
C6 C5 O2 C23 179.1(2) no
C8 N1 C14 C15 10.9(3) no
C8 C9 C10 C11 -0.3(4) no
C8 C13 C12 C11 0.2(4) no
C9 C8 N1 C14 -103.2(3) no
C9 C8 C13 C12 0.3(4) no
C9 C10 C11 C12 0.8(4) no
C10 C9 C8 C13 -0.3(4) no
C10 C11 C12 C13 -0.8(4) no
C13 C8 N1 C14 75.8(3) no
C14 C15 C16 C17 178.0(2) no
C15 C16 C17 C18 149.2(2) no
C15 C16 C17 C22 -30.4(4) no
C16 C17 C18 C19 179.8(2) no
C16 C17 C22 C21 179.5(3) no
C17 C18 C19 C20 1.6(5) no
C17 C22 C21 C20 -0.3(5) no
C18 C17 C22 C21 -0.1(4) no
C18 C19 C20 C21 -1.9(5) no
C19 C18 C17 C22 -0.5(4) no
C19 C20 C21 C22 1.3(5) no

loop_
_cod_related_entry_id
_cod_related_entry_database
_cod_related_entry_code
1 ChemSpider 21137304
